data_7702006
loop_
_publ_author_name
'Bodman, Samantha E.'
'Fitchett, Christopher M.'

_publ_section_title
;
 Conformational control of the self-assembly of triple helicates and [2
 \\times 2]-grids from zinc(II) and 3,6-di(2-pyridyl)pyridazine based
 ligands.
;
_journal_issue 33
_journal_name_full 'Dalton transactions (Cambridge, England : 2003)'
_journal_page_first 12606
_journal_page_last 12613
_journal_paper_doi 10.1039/c4dt01416b
_journal_volume 43
_journal_year 2014
_chemical_formula_moiety 'C72 H42 N12 Zn, C2 H3 N, C H2 Cl2, 2(Cl O4)'
_chemical_formula_sum 'C75 H47 Cl4 N13 O8 Zn'
_chemical_formula_weight 1465.42
_space_group_crystal_system monoclinic
_space_group_IT_number 14
_space_group_name_Hall '-P 2yn'
_space_group_name_H-M_alt 'P 1 21/n 1'
_atom_sites_solution_hydrogens geom
_atom_sites_solution_primary direct
_audit_creation_date 2014-04-24
_audit_creation_method
;
Olex2 1.2
(compiled 2014.03.20 svn.r2918 for OlexSys, GUI svn.r4816)
;
_cell_angle_alpha 90
_cell_angle_beta 102.4058(9)
_cell_angle_gamma 90
_cell_formula_units_Z 4
_cell_length_a 17.67812(17)
_cell_length_b 14.09099(13)
_cell_length_c 26.4871(2)
_cell_measurement_reflns_used 20033
_cell_measurement_temperature 120.02(10)
_cell_measurement_theta_max 73.4840
_cell_measurement_theta_min 3.4050
_cell_volume 6443.94(10)
_computing_cell_refinement
;
CrysAlisPro, Agilent Technologies,
Version 1.171.36.28 (release 01-02-2013 CrysAlis171 .NET)
(compiled Feb  1 2013,16:14:44)
;
_computing_data_collection
;
CrysAlisPro, Agilent Technologies,
Version 1.171.36.28 (release 01-02-2013 CrysAlis171 .NET)
(compiled Feb  1 2013,16:14:44)
;
_computing_data_reduction
;
CrysAlisPro, Agilent Technologies,
Version 1.171.36.28 (release 01-02-2013 CrysAlis171 .NET)
(compiled Feb  1 2013,16:14:44)
;
_computing_molecular_graphics 'Olex2 (Dolomanov et al., 2009)'
_computing_publication_material 'Olex2 (Dolomanov et al., 2009)'
_computing_structure_refinement 'ShelXL (Sheldrick, 2008)'
_computing_structure_solution 'ShelXS (Sheldrick, 2008)'
_diffrn_ambient_temperature 120.02(10)
_diffrn_detector_area_resol_mean 5.3250
_diffrn_measured_fraction_theta_full 0.999
_diffrn_measured_fraction_theta_max 0.995
_diffrn_measurement_device_type 'SuperNova, Dual, Cu at zero, Atlas'
_diffrn_measurement_method '\w scans'
_diffrn_orient_matrix_UB_11 -0.0008451000
_diffrn_orient_matrix_UB_12 0.0075068000
_diffrn_orient_matrix_UB_13 0.0579084000
_diffrn_orient_matrix_UB_21 0.0840682000
_diffrn_orient_matrix_UB_22 0.0366148000
_diffrn_orient_matrix_UB_23 0.0112590000
_diffrn_orient_matrix_UB_31 -0.0298309000
_diffrn_orient_matrix_UB_32 0.1027606000
_diffrn_orient_matrix_UB_33 -0.0081925000
_diffrn_radiation_monochromator mirror
_diffrn_radiation_type CuK\a
_diffrn_radiation_wavelength 1.54184
_diffrn_reflns_av_R_equivalents 0.0218
_diffrn_reflns_av_unetI/netI 0.0240
_diffrn_reflns_Laue_measured_fraction_full 0.999
_diffrn_reflns_Laue_measured_fraction_max 0.995
_diffrn_reflns_limit_h_max 21
_diffrn_reflns_limit_h_min -21
_diffrn_reflns_limit_k_max 17
_diffrn_reflns_limit_k_min -15
_diffrn_reflns_limit_l_max 27
_diffrn_reflns_limit_l_min -32
_diffrn_reflns_number 34325
_diffrn_reflns_point_group_measured_fraction_full 0.999
_diffrn_reflns_point_group_measured_fraction_max 0.995
_diffrn_reflns_theta_full 67.684
_diffrn_reflns_theta_max 69.997
_diffrn_reflns_theta_min 2.755
_diffrn_source 'SuperNova (Cu) X-ray Source'
_exptl_absorpt_coefficient_mu 2.651
_exptl_absorpt_correction_T_max 1.00000
_exptl_absorpt_correction_T_min 0.57464
_exptl_absorpt_correction_type multi-scan
_exptl_absorpt_process_details
;
CrysAlisPro, Agilent Technologies,
Version 1.171.36.28 (release 01-02-2013 CrysAlis171 .NET)
(compiled Feb  1 2013,16:14:44)
Empirical absorption correction using spherical harmonics,
 implemented in SCALE3 ABSPACK scaling algorithm.
;
_exptl_crystal_colour yellow
_exptl_crystal_colour_primary yellow
_exptl_crystal_density_diffrn 1.511
_exptl_crystal_description block
_exptl_crystal_F_000 3000
_exptl_crystal_size_max 0.29
_exptl_crystal_size_mid 0.11
_exptl_crystal_size_min 0.05
_refine_diff_density_max 1.703
_refine_diff_density_min -1.026
_refine_diff_density_rms 0.082
_refine_ls_extinction_method none
_refine_ls_goodness_of_fit_ref 1.020
_refine_ls_hydrogen_treatment constr
_refine_ls_matrix_type full
_refine_ls_number_parameters 939
_refine_ls_number_reflns 12172
_refine_ls_number_restraints 15
_refine_ls_restrained_S_all 1.027
_refine_ls_R_factor_all 0.0699
_refine_ls_R_factor_gt 0.0591
_refine_ls_shift/su_max 0.001
_refine_ls_shift/su_mean 0.000
_refine_ls_structure_factor_coef Fsqd
_refine_ls_weighting_details 'w=1/[\s^2^(Fo^2^)+(0.0886P)^2^+14.7646P] where P=(Fo^2^+2Fc^2^)/3'
_refine_ls_weighting_scheme calc
_refine_ls_wR_factor_gt 0.1591
_refine_ls_wR_factor_ref 0.1673
_reflns_Friedel_coverage 0.000
_reflns_number_gt 10438
_reflns_number_total 12172
_reflns_threshold_expression 'I > 2\s(I)'
_cod_data_source_file c4dt01416b2.cif
_cod_data_source_block 2
_cod_original_cell_volume 6443.94(11)
_cod_database_code 7702006
_shelxl_version_number 2014-3
_shelx_space_group_comment
;
The symmetry employed for this shelxl refinement is uniquely defined
by the following loop, which should always be used as a source of
symmetry information in preference to the above space-group names.
They are only intended as comments.
;
_reflns_odcompleteness_completeness 99.97
_reflns_odcompleteness_iscentric 1
_reflns_odcompleteness_theta 66.97
_olex2_refinement_description
;
1. Fixed Uiso
 At 1.2 times of:
  All C(H) groups, All C(H,H) groups
 At 1.5 times of:
  All C(H,H,H) groups
2. Uiso/Uaniso restraints and constraints
Uanis(N90) \\sim Ueq: with sigma of 0.001 and sigma for terminal atoms of 0.001
Uanis(C93B) \\sim Ueq: with sigma of 0.001 and sigma for terminal atoms of 0.001
3. Same fragment restrains
{C93A, Cl2A, Cl3A}
as
{C93B, Cl2B, Cl3B}
4. Others
 Sof(C93B)=Sof(H93C)=Sof(H93D)=Sof(Cl2B)=Sof(Cl3B)=1-FVAR(1)
 Sof(C93A)=Sof(H93A)=Sof(H93B)=Sof(Cl2A)=Sof(Cl3A)=FVAR(1)
5.a Secondary CH2 refined with riding coordinates:
 C93A(H93A,H93B), C93B(H93C,H93D)
5.b Aromatic/amide H refined with riding coordinates:
 C8(H8), C9(H9), C10(H10), C12(H12), C13(H13), C14(H14), C19(H19), C20(H20),
 C21(H21), C22(H22), C25(H25), C26(H26), C27(H27), C28(H28), C36(H36), C37(H37),
  C38(H38), C40(H40), C41(H41), C42(H42), C47(H47), C48(H48), C49(H49),
 C50(H50), C53(H53), C54(H54), C55(H55), C56(H56), C64(H64), C65(H65), C66(H66),
  C68(H68), C69(H69), C70(H70), C75(H75), C76(H76), C77(H77), C78(H78),
 C81(H81), C82(H82), C83(H83), C84(H84)
5.c Idealised Me refined as rotating group:
 C92(H92A,H92B,H92C)
;
_olex2_computing_structure_refinement_long 'ShelXL (Sheldrick, 2008)'
_olex2_computing_structure_solution_long 'ShelXS (Sheldrick, 2008)'

loop_
_space_group_symop_operation_xyz
'x, y, z'
'-x+1/2, y+1/2, -z+1/2'
'-x, -y, -z'
'x-1/2, -y-1/2, z-1/2'

loop_
_atom_site_label
_atom_site_type_symbol
_atom_site_fract_x
_atom_site_fract_y
_atom_site_fract_z
_atom_site_U_iso_or_equiv
_atom_site_adp_type
_atom_site_occupancy
_atom_site_site_symmetry_order
_atom_site_calc_flag
_atom_site_refinement_flags_posn
_atom_site_refinement_flags_adp
_atom_site_refinement_flags_occupancy
_atom_site_disorder_assembly
_atom_site_disorder_group
C3 C 0.78265(17) 0.7643(2) 0.18219(11) 0.0223(6) Uani 1 1 d . . . . .
C4 C 0.81205(17) 0.7093(2) 0.14643(11) 0.0208(6) Uani 1 1 d . . . . .
C5 C 0.89318(17) 0.7110(2) 0.14877(11) 0.0205(6) Uani 1 1 d . . . . .
C6 C 0.93800(17) 0.7675(2) 0.18732(11) 0.0208(6) Uani 1 1 d . . . . .
C7 C 0.77497(17) 0.6506(2) 0.10257(11) 0.0215(6) Uani 1 1 d . . . . .
C8 C 0.70007(18) 0.6226(2) 0.08119(12) 0.0244(6) Uani 1 1 d . . . . .
H8 H 0.6591 0.6401 0.0961 0.029 Uiso 1 1 calc R . . . .
C9 C 0.68760(19) 0.5665(2) 0.03597(12) 0.0284(7) Uani 1 1 d . . . . .
H9 H 0.6376 0.5456 0.0220 0.034 Uiso 1 1 calc R . . . .
C10 C 0.7461(2) 0.5415(2) 0.01164(12) 0.0292(7) Uani 1 1 d . . . . .
H10 H 0.7349 0.5055 -0.0185 0.035 Uiso 1 1 calc R . . . .
C11 C 0.82318(19) 0.5706(2) 0.03239(12) 0.0261(6) Uani 1 1 d . . . . .
C12 C 0.8890(2) 0.5553(2) 0.01085(13) 0.0307(7) Uani 1 1 d . . . . .
H12 H 0.8840 0.5222 -0.0201 0.037 Uiso 1 1 calc R . . . .
C13 C 0.9596(2) 0.5892(2) 0.03539(13) 0.0313(7) Uani 1 1 d . . . . .
H13 H 1.0019 0.5788 0.0204 0.038 Uiso 1 1 calc R . . . .
C14 C 0.97143(18) 0.6396(2) 0.08284(12) 0.0265(6) Uani 1 1 d . . . . .
H14 H 1.0205 0.6609 0.0989 0.032 Uiso 1 1 calc R . . . .
C15 C 0.90838(17) 0.6563(2) 0.10444(11) 0.0222(6) Uani 1 1 d . . . . .
C16 C 0.83536(18) 0.6219(2) 0.07845(11) 0.0227(6) Uani 1 1 d . . . . .
C18 C 1.02380(17) 0.7772(2) 0.19926(11) 0.0216(6) Uani 1 1 d . . . . .
C19 C 1.07289(18) 0.7030(2) 0.19386(12) 0.0268(6) Uani 1 1 d . . . . .
H19 H 1.0530 0.6442 0.1817 0.032 Uiso 1 1 calc R . . . .
C20 C 1.15274(19) 0.7181(3) 0.20705(13) 0.0332(7) Uani 1 1 d . . . . .
H20 H 1.1870 0.6697 0.2036 0.040 Uiso 1 1 calc R . . . .
C21 C 1.18012(18) 0.8060(3) 0.22527(13) 0.0334(8) Uani 1 1 d . . . . .
H21 H 1.2330 0.8182 0.2335 0.040 Uiso 1 1 calc R . . . .
C22 C 1.12753(17) 0.8755(3) 0.23107(12) 0.0269(7) Uani 1 1 d . . . . .
H22 H 1.1462 0.9342 0.2442 0.032 Uiso 1 1 calc R . . . .
C24 C 0.69940(17) 0.7741(2) 0.18397(13) 0.0256(6) Uani 1 1 d . . . . .
C25 C 0.6762(2) 0.7661(2) 0.23066(14) 0.0324(7) Uani 1 1 d . . . . .
H25 H 0.7111 0.7496 0.2609 0.039 Uiso 1 1 calc R . . . .
C26 C 0.5983(2) 0.7840(3) 0.23029(17) 0.0412(9) Uani 1 1 d . . . . .
H26 H 0.5795 0.7776 0.2604 0.049 Uiso 1 1 calc R . . . .
C27 C 0.5496(2) 0.8113(3) 0.18472(18) 0.0442(10) Uani 1 1 d . . . . .
H27 H 0.4979 0.8251 0.1838 0.053 Uiso 1 1 calc R . . . .
C28 C 0.5786(2) 0.8178(3) 0.14034(16) 0.0392(8) Uani 1 1 d . . . . .
H28 H 0.5453 0.8363 0.1098 0.047 Uiso 1 1 calc R . . . .
C31 C 0.73608(17) 1.0338(2) 0.24879(12) 0.0225(6) Uani 1 1 d . . . . .
C32 C 0.72222(17) 0.9889(2) 0.29294(12) 0.0229(6) Uani 1 1 d . . . . .
C33 C 0.78569(18) 0.9447(2) 0.32679(11) 0.0222(6) Uani 1 1 d . . . . .
C34 C 0.85915(17) 0.9577(2) 0.31612(11) 0.0216(6) Uani 1 1 d . . . . .
C35 C 0.65147(18) 0.9678(2) 0.31187(13) 0.0261(6) Uani 1 1 d . . . . .
C36 C 0.57382(19) 0.9905(2) 0.29640(14) 0.0311(7) Uani 1 1 d . . . . .
H36 H 0.5563 1.0293 0.2679 0.037 Uiso 1 1 calc R . . . .
C37 C 0.5215(2) 0.9530(3) 0.32508(16) 0.0370(8) Uani 1 1 d . . . . .
H37 H 0.4692 0.9681 0.3149 0.044 Uiso 1 1 calc R . . . .
C38 C 0.5452(2) 0.8955(3) 0.36734(15) 0.0369(8) Uani 1 1 d . . . . .
H38 H 0.5093 0.8740 0.3857 0.044 Uiso 1 1 calc R . . . .
C39 C 0.6237(2) 0.8686(2) 0.38312(14) 0.0321(7) Uani 1 1 d . . . . .
C40 C 0.6562(2) 0.8042(3) 0.42254(14) 0.0368(8) Uani 1 1 d . . . . .
H40 H 0.6252 0.7771 0.4429 0.044 Uiso 1 1 calc R . . . .
C41 C 0.7337(2) 0.7810(3) 0.43122(14) 0.0377(8) Uani 1 1 d . . . . .
H41 H 0.7533 0.7363 0.4565 0.045 Uiso 1 1 calc R . . . .
C42 C 0.7846(2) 0.8232(2) 0.40287(13) 0.0320(7) Uani 1 1 d . . . . .
H42 H 0.8367 0.8067 0.4096 0.038 Uiso 1 1 calc R . . . .
C43 C 0.75548(19) 0.8889(2) 0.36531(12) 0.0256(6) Uani 1 1 d . . . . .
C44 C 0.67515(19) 0.9086(2) 0.35492(12) 0.0266(7) Uani 1 1 d . . . . .
C46 C 0.93452(17) 0.9280(2) 0.34918(11) 0.0231(6) Uani 1 1 d . . . . .
C47 C 0.94684(19) 0.9219(3) 0.40246(12) 0.0295(7) Uani 1 1 d . . . . .
H47 H 0.9069 0.9347 0.4193 0.035 Uiso 1 1 calc R . . . .
C48 C 1.0196(2) 0.8964(3) 0.43035(12) 0.0358(8) Uani 1 1 d . . . . .
H48 H 1.0287 0.8912 0.4662 0.043 Uiso 1 1 calc R . . . .
C49 C 1.0780(2) 0.8788(3) 0.40483(13) 0.0340(8) Uani 1 1 d . . . . .
H49 H 1.1270 0.8607 0.4229 0.041 Uiso 1 1 calc R . . . .
C50 C 1.06249(18) 0.8886(2) 0.35156(12) 0.0288(7) Uani 1 1 d . . . . .
H50 H 1.1022 0.8776 0.3343 0.035 Uiso 1 1 calc R . . . .
C52 C 0.67589(17) 1.0760(2) 0.20622(12) 0.0244(6) Uani 1 1 d . . . . .
C53 C 0.68021(19) 1.0590(3) 0.15542(13) 0.0317(7) Uani 1 1 d . . . . .
H53 H 0.7196 1.0216 0.1478 0.038 Uiso 1 1 calc R . . . .
C54 C 0.6246(2) 1.0987(3) 0.11624(14) 0.0392(8) Uani 1 1 d . . . . .
H54 H 0.6256 1.0879 0.0818 0.047 Uiso 1 1 calc R . . . .
C55 C 0.5676(2) 1.1546(3) 0.12930(14) 0.0373(8) Uani 1 1 d . . . . .
H55 H 0.5297 1.1826 0.1039 0.045 Uiso 1 1 calc R . . . .
C56 C 0.5684(2) 1.1682(3) 0.18135(14) 0.0357(8) Uani 1 1 d . . . . .
H56 H 0.5300 1.2060 0.1899 0.043 Uiso 1 1 calc R . . . .
C59 C 0.85352(17) 1.0177(2) 0.08357(11) 0.0232(6) Uani 1 1 d . . . . .
C60 C 0.91153(18) 1.0696(2) 0.06718(12) 0.0234(6) Uani 1 1 d . . . . .
C61 C 0.97554(17) 1.1015(2) 0.10490(12) 0.0225(6) Uani 1 1 d . . . . .
C62 C 0.97593(16) 1.0802(2) 0.15666(11) 0.0216(6) Uani 1 1 d . . . . .
C63 C 0.92672(18) 1.0901(2) 0.01565(12) 0.0251(6) Uani 1 1 d . . . . .
C64 C 0.8899(2) 1.0707(2) -0.03479(12) 0.0303(7) Uani 1 1 d . . . . .
H64 H 0.8410 1.0428 -0.0422 0.036 Uiso 1 1 calc R . . . .
C65 C 0.9283(2) 1.0943(3) -0.07483(13) 0.0333(8) Uani 1 1 d . . . . .
H65 H 0.9035 1.0824 -0.1089 0.040 Uiso 1 1 calc R . . . .
C66 C 1.0008(2) 1.1340(3) -0.06515(13) 0.0334(8) Uani 1 1 d . . . . .
H66 H 1.0243 1.1480 -0.0925 0.040 Uiso 1 1 calc R . . . .
C67 C 1.0402(2) 1.1540(2) -0.01401(13) 0.0314(7) Uani 1 1 d . . . . .
C68 C 1.1162(2) 1.1904(3) 0.00225(14) 0.0369(8) Uani 1 1 d . . . . .
H68 H 1.1444 1.2075 -0.0222 0.044 Uiso 1 1 calc R . . . .
C69 C 1.1487(2) 1.2006(3) 0.05392(15) 0.0383(8) Uani 1 1 d . . . . .
H69 H 1.1988 1.2243 0.0637 0.046 Uiso 1 1 calc R . . . .
C70 C 1.1083(2) 1.1762(3) 0.09305(14) 0.0326(7) Uani 1 1 d . . . . .
H70 H 1.1319 1.1824 0.1278 0.039 Uiso 1 1 calc R . . . .
C71 C 1.03335(19) 1.1430(2) 0.07851(12) 0.0259(6) Uani 1 1 d . . . . .
C72 C 1.00089(19) 1.1327(2) 0.02513(12) 0.0264(6) Uani 1 1 d . . . . .
C74 C 1.02818(16) 1.1221(2) 0.20293(12) 0.0222(6) Uani 1 1 d . . . . .
C75 C 1.06112(17) 1.2107(2) 0.20195(13) 0.0269(6) Uani 1 1 d . . . . .
H75 H 1.0541 1.2446 0.1712 0.032 Uiso 1 1 calc R . . . .
C76 C 1.10481(19) 1.2489(3) 0.24730(14) 0.0331(7) Uani 1 1 d . . . . .
H76 H 1.1275 1.3083 0.2472 0.040 Uiso 1 1 calc R . . . .
C77 C 1.1141(2) 1.1978(3) 0.29228(14) 0.0362(8) Uani 1 1 d . . . . .
H77 H 1.1441 1.2212 0.3229 0.043 Uiso 1 1 calc R . . . .
C78 C 1.07753(18) 1.1104(3) 0.29101(13) 0.0306(7) Uani 1 1 d . . . . .
H78 H 1.0825 1.0765 0.3217 0.037 Uiso 1 1 calc R . . . .
C80 C 0.77774(18) 0.9911(2) 0.04962(12) 0.0262(6) Uani 1 1 d . . . . .
C81 C 0.73964(19) 0.9080(3) 0.05839(13) 0.0313(7) Uani 1 1 d . . . . .
H81 H 0.7616 0.8669 0.0850 0.038 Uiso 1 1 calc R . . . .
C82 C 0.6685(2) 0.8881(3) 0.02676(15) 0.0405(9) Uani 1 1 d . . . . .
H82 H 0.6422 0.8327 0.0313 0.049 Uiso 1 1 calc R . . . .
C83 C 0.6372(2) 0.9517(3) -0.01172(15) 0.0452(10) Uani 1 1 d . . . . .
H83 H 0.5894 0.9400 -0.0334 0.054 Uiso 1 1 calc R . . . .
C84 C 0.6785(2) 1.0333(3) -0.01737(14) 0.0400(9) Uani 1 1 d . . . . .
H84 H 0.6570 1.0760 -0.0432 0.048 Uiso 1 1 calc R . . . .
N1 N 0.90441(14) 0.82302(18) 0.21750(9) 0.0207(5) Uani 1 1 d . . . . .
N2 N 0.82865(14) 0.82126(18) 0.21591(10) 0.0228(5) Uani 1 1 d . . . . .
N17 N 1.05063(14) 0.86205(19) 0.21850(9) 0.0216(5) Uani 1 1 d . . . . .
N23 N 0.65245(15) 0.7987(2) 0.13929(12) 0.0319(6) Uani 1 1 d . . . . .
N29 N 0.86675(14) 1.00025(18) 0.27226(9) 0.0207(5) Uani 1 1 d . . . . .
N30 N 0.80706(14) 1.03616(17) 0.23855(9) 0.0214(5) Uani 1 1 d . . . . .
N45 N 0.99254(14) 0.91322(19) 0.32395(9) 0.0230(5) Uani 1 1 d . . . . .
N51 N 0.62122(16) 1.1301(2) 0.21993(11) 0.0308(6) Uani 1 1 d . . . . .
N57 N 0.92469(14) 1.01760(18) 0.16793(9) 0.0211(5) Uani 1 1 d . . . . .
N58 N 0.86435(14) 0.98653(19) 0.13243(9) 0.0230(5) Uani 1 1 d . . . . .
N73 N 1.03562(14) 1.07275(19) 0.24771(10) 0.0237(5) Uani 1 1 d . . . . .
N79 N 0.74790(16) 1.0537(2) 0.01262(11) 0.0321(6) Uani 1 1 d . . . . .
Zn1 Zn 0.96427(2) 0.95172(3) 0.24411(2) 0.01979(12) Uani 1 1 d . . . . .
C91 C 0.2446(3) 0.7866(5) 0.1006(3) 0.084(2) Uani 1 1 d . . . . .
C92 C 0.2063(4) 0.6885(3) 0.07406(18) 0.081(2) Uani 1 1 d . . . . .
H92A H 0.2360 0.6655 0.0502 0.121 Uiso 1 1 calc GR . . . .
H92B H 0.1540 0.7004 0.0559 0.121 Uiso 1 1 calc GR . . . .
H92C H 0.2062 0.6418 0.1004 0.121 Uiso 1 1 calc GR . . . .
N90 N 0.26388(17) 0.8505(2) 0.12156(11) 0.0277(6) Uani 1 1 d . U . . .
C93A C 0.3196(4) 0.0524(5) 0.1759(4) 0.086(3) Uani 0.795(4) 1 d . . P A 2
H93A H 0.3008 0.0517 0.2077 0.103 Uiso 0.795(4) 1 calc R . P A 2
H93B H 0.2837 0.0166 0.1499 0.103 Uiso 0.795(4) 1 calc R . P A 2
Cl2A Cl 0.32735(14) 0.17162(12) 0.15452(7) 0.0953(9) Uani 0.795(4) 1 d . . P A 2
Cl3A Cl 0.41230(13) 0.00250(19) 0.18593(17) 0.1327(14) Uani 0.795(4) 1 d . . P A 2
C93B C 0.3439(6) 0.0115(9) 0.2119(5) 0.017(3) Uani 0.205(4) 1 d . U P A 1
H93C H 0.3431 -0.0566 0.2066 0.020 Uiso 0.205(4) 1 calc R . P A 1
H93D H 0.3694 0.0257 0.2473 0.020 Uiso 0.205(4) 1 calc R . P A 1
Cl2B Cl 0.3897(8) 0.0737(19) 0.1653(6) 0.222(12) Uani 0.205(4) 1 d . . P A 1
Cl3B Cl 0.2477(6) 0.0618(8) 0.1956(5) 0.127(5) Uani 0.205(4) 1 d . . P A 1
Cl1 Cl 0.93908(6) 0.81098(9) 0.54288(4) 0.0528(3) Uani 1 1 d . . . . .
O2 O 1.0153(2) 0.8437(3) 0.55602(15) 0.0863(14) Uani 1 1 d . . . . .
O3 O 0.9398(4) 0.7333(4) 0.5066(3) 0.131(2) Uani 1 1 d . . . . .
O4 O 0.8897(2) 0.8795(3) 0.51492(13) 0.0678(10) Uani 1 1 d . . . . .
O5 O 0.9122(2) 0.7697(5) 0.58325(18) 0.122(2) Uani 1 1 d . . . . .
Cl6 Cl 0.19801(5) 0.45509(6) 0.15460(4) 0.0380(2) Uani 1 1 d . . . . .
O7 O 0.2562(3) 0.4437(6) 0.1305(3) 0.209(5) Uani 1 1 d . . . . .
O8 O 0.1673(3) 0.3704(3) 0.1649(3) 0.1142(19) Uani 1 1 d . . . . .
O9 O 0.13845(16) 0.5149(3) 0.12543(12) 0.0551(8) Uani 1 1 d . . . . .
O10 O 0.2258(5) 0.4948(5) 0.2009(3) 0.260(7) Uani 1 1 d . . . . .

loop_
_atom_site_aniso_label
_atom_site_aniso_U_11
_atom_site_aniso_U_22
_atom_site_aniso_U_33
_atom_site_aniso_U_23
_atom_site_aniso_U_13
_atom_site_aniso_U_12
C3 0.0204(14) 0.0218(15) 0.0251(14) -0.0003(12) 0.0060(11) -0.0030(11)
C4 0.0197(14) 0.0200(14) 0.0230(14) 0.0016(11) 0.0049(11) -0.0004(11)
C5 0.0212(14) 0.0178(14) 0.0226(14) 0.0016(11) 0.0049(11) 0.0018(11)
C6 0.0221(14) 0.0204(14) 0.0209(13) 0.0030(11) 0.0063(11) 0.0010(11)
C7 0.0243(14) 0.0186(14) 0.0217(14) 0.0010(11) 0.0047(11) 0.0003(12)
C8 0.0245(15) 0.0203(15) 0.0276(15) 0.0033(12) 0.0037(12) 0.0002(12)
C9 0.0279(16) 0.0256(16) 0.0276(16) 0.0006(13) -0.0030(13) -0.0024(13)
C10 0.0369(18) 0.0236(16) 0.0246(15) -0.0031(12) 0.0007(13) 0.0010(13)
C11 0.0324(17) 0.0198(15) 0.0250(15) 0.0003(12) 0.0041(12) 0.0030(13)
C12 0.0406(19) 0.0246(16) 0.0273(16) -0.0041(13) 0.0081(14) 0.0064(14)
C13 0.0333(17) 0.0299(17) 0.0334(17) -0.0045(14) 0.0128(14) 0.0089(14)
C14 0.0250(15) 0.0261(16) 0.0286(16) -0.0022(12) 0.0061(12) 0.0044(12)
C15 0.0247(15) 0.0181(14) 0.0237(14) 0.0004(11) 0.0050(11) 0.0017(12)
C16 0.0256(15) 0.0179(14) 0.0244(14) 0.0024(11) 0.0046(12) 0.0017(12)
C18 0.0211(14) 0.0257(15) 0.0182(13) 0.0023(11) 0.0045(11) 0.0015(12)
C19 0.0258(15) 0.0281(17) 0.0260(15) 0.0011(12) 0.0041(12) 0.0032(13)
C20 0.0235(16) 0.042(2) 0.0337(17) -0.0012(15) 0.0053(13) 0.0099(14)
C21 0.0173(15) 0.045(2) 0.0370(18) -0.0046(15) 0.0047(13) 0.0005(14)
C22 0.0190(14) 0.0363(18) 0.0252(15) -0.0025(13) 0.0041(11) -0.0025(13)
C24 0.0203(14) 0.0208(15) 0.0370(17) -0.0076(13) 0.0088(12) -0.0048(12)
C25 0.0326(17) 0.0257(17) 0.0425(19) -0.0089(14) 0.0161(15) -0.0076(14)
C26 0.038(2) 0.034(2) 0.061(2) -0.0111(17) 0.0302(18) -0.0077(16)
C27 0.0232(17) 0.039(2) 0.074(3) -0.0162(19) 0.0177(18) -0.0045(15)
C28 0.0210(16) 0.038(2) 0.056(2) -0.0095(17) 0.0035(15) -0.0019(14)
C31 0.0220(14) 0.0197(14) 0.0261(14) -0.0059(12) 0.0058(12) -0.0006(12)
C32 0.0212(14) 0.0195(14) 0.0293(15) -0.0073(12) 0.0084(12) -0.0033(11)
C33 0.0259(15) 0.0192(14) 0.0222(14) -0.0052(11) 0.0067(12) -0.0028(12)
C34 0.0236(15) 0.0208(14) 0.0205(14) -0.0047(11) 0.0054(11) -0.0012(12)
C35 0.0254(15) 0.0230(15) 0.0329(16) -0.0073(13) 0.0129(13) -0.0044(12)
C36 0.0249(16) 0.0259(17) 0.0448(19) -0.0075(14) 0.0125(14) -0.0029(13)
C37 0.0253(17) 0.0306(18) 0.060(2) -0.0103(16) 0.0201(16) -0.0054(14)
C38 0.0356(18) 0.0291(18) 0.053(2) -0.0131(16) 0.0261(17) -0.0117(15)
C39 0.0395(19) 0.0236(16) 0.0384(18) -0.0092(14) 0.0199(15) -0.0103(14)
C40 0.048(2) 0.0291(18) 0.0390(19) -0.0048(15) 0.0225(16) -0.0147(16)
C41 0.053(2) 0.0306(18) 0.0319(17) 0.0029(14) 0.0144(16) -0.0075(16)
C42 0.0371(18) 0.0290(17) 0.0317(17) -0.0017(13) 0.0115(14) -0.0035(14)
C43 0.0295(16) 0.0232(15) 0.0259(15) -0.0054(12) 0.0101(12) -0.0058(13)
C44 0.0290(16) 0.0217(15) 0.0321(16) -0.0075(13) 0.0133(13) -0.0066(13)
C46 0.0227(14) 0.0239(15) 0.0222(14) -0.0033(12) 0.0037(11) -0.0037(12)
C47 0.0279(16) 0.0378(18) 0.0232(15) -0.0046(13) 0.0062(12) -0.0050(14)
C48 0.0331(18) 0.052(2) 0.0200(15) 0.0007(15) 0.0006(13) -0.0071(16)
C49 0.0255(16) 0.047(2) 0.0261(16) 0.0010(15) -0.0024(13) -0.0027(15)
C50 0.0208(15) 0.0382(19) 0.0256(15) 0.0007(13) 0.0013(12) -0.0012(13)
C52 0.0207(14) 0.0204(15) 0.0315(16) -0.0021(12) 0.0042(12) -0.0013(12)
C53 0.0251(16) 0.0376(19) 0.0326(17) -0.0007(14) 0.0063(13) 0.0045(14)
C54 0.0366(19) 0.050(2) 0.0303(17) 0.0026(16) 0.0051(15) 0.0046(17)
C55 0.0292(17) 0.039(2) 0.0396(19) 0.0058(15) -0.0028(14) 0.0055(15)
C56 0.0288(17) 0.0333(19) 0.044(2) -0.0015(15) 0.0047(15) 0.0098(14)
C59 0.0236(15) 0.0245(15) 0.0223(14) -0.0017(12) 0.0065(12) 0.0035(12)
C60 0.0253(15) 0.0214(15) 0.0239(14) 0.0017(12) 0.0063(12) 0.0061(12)
C61 0.0230(14) 0.0191(14) 0.0264(15) 0.0017(11) 0.0077(12) 0.0035(12)
C62 0.0184(13) 0.0218(15) 0.0255(14) -0.0001(12) 0.0064(11) 0.0019(11)
C63 0.0277(15) 0.0245(16) 0.0241(15) 0.0035(12) 0.0075(12) 0.0067(12)
C64 0.0336(17) 0.0308(17) 0.0268(16) 0.0023(13) 0.0070(13) 0.0077(14)
C65 0.045(2) 0.0330(18) 0.0224(15) 0.0050(13) 0.0082(14) 0.0129(16)
C66 0.044(2) 0.0322(18) 0.0285(16) 0.0095(14) 0.0191(15) 0.0133(15)
C67 0.0379(18) 0.0273(17) 0.0329(17) 0.0100(13) 0.0165(14) 0.0099(14)
C68 0.0385(19) 0.0373(19) 0.0408(19) 0.0141(16) 0.0216(16) 0.0080(16)
C69 0.0299(17) 0.043(2) 0.045(2) 0.0114(17) 0.0147(15) -0.0017(15)
C70 0.0294(17) 0.0354(19) 0.0349(17) 0.0054(14) 0.0112(14) -0.0016(14)
C71 0.0292(16) 0.0231(15) 0.0279(15) 0.0040(12) 0.0116(13) 0.0024(13)
C72 0.0304(16) 0.0223(15) 0.0286(15) 0.0066(12) 0.0111(13) 0.0067(13)
C74 0.0165(13) 0.0245(15) 0.0264(15) -0.0017(12) 0.0063(11) 0.0018(11)
C75 0.0216(14) 0.0267(16) 0.0338(16) -0.0006(13) 0.0090(12) -0.0008(12)
C76 0.0228(15) 0.0297(18) 0.047(2) -0.0081(15) 0.0072(14) -0.0073(13)
C77 0.0267(16) 0.043(2) 0.0362(18) -0.0103(15) 0.0002(14) -0.0108(15)
C78 0.0251(16) 0.0380(19) 0.0267(16) -0.0024(14) 0.0015(12) -0.0072(14)
C80 0.0244(15) 0.0322(17) 0.0215(14) -0.0039(12) 0.0038(12) 0.0038(13)
C81 0.0295(17) 0.0353(18) 0.0284(16) -0.0032(14) 0.0046(13) -0.0011(14)
C82 0.0323(18) 0.046(2) 0.042(2) -0.0091(17) 0.0045(15) -0.0103(16)
C83 0.0305(19) 0.059(3) 0.039(2) -0.0109(18) -0.0089(15) -0.0021(18)
C84 0.0321(18) 0.050(2) 0.0328(18) -0.0026(16) -0.0055(15) 0.0052(16)
N1 0.0185(12) 0.0230(13) 0.0213(12) -0.0004(10) 0.0055(9) -0.0016(10)
N2 0.0199(12) 0.0241(13) 0.0255(12) -0.0018(10) 0.0069(10) -0.0040(10)
N17 0.0183(12) 0.0276(14) 0.0194(11) -0.0011(10) 0.0051(9) -0.0006(10)
N23 0.0209(13) 0.0321(15) 0.0422(16) -0.0081(12) 0.0057(12) -0.0012(11)
N29 0.0206(12) 0.0198(12) 0.0218(12) -0.0040(10) 0.0045(9) -0.0022(10)
N30 0.0209(12) 0.0193(12) 0.0237(12) -0.0018(10) 0.0043(10) 0.0000(10)
N45 0.0215(12) 0.0280(14) 0.0191(12) 0.0000(10) 0.0032(9) -0.0018(10)
N51 0.0284(14) 0.0291(15) 0.0342(15) -0.0039(12) 0.0053(11) 0.0057(12)
N57 0.0190(12) 0.0229(13) 0.0213(12) -0.0004(10) 0.0043(9) -0.0011(10)
N58 0.0199(12) 0.0283(14) 0.0199(12) -0.0015(10) 0.0025(9) 0.0000(10)
N73 0.0183(12) 0.0273(14) 0.0253(13) -0.0021(10) 0.0043(10) -0.0038(10)
N79 0.0283(14) 0.0382(17) 0.0272(14) -0.0023(12) 0.0004(11) 0.0050(12)
Zn1 0.0172(2) 0.0236(2) 0.0185(2) -0.00107(14) 0.00383(14) -0.00232(15)
C91 0.041(3) 0.116(5) 0.097(4) 0.080(4) 0.018(3) 0.032(3)
C92 0.134(5) 0.044(3) 0.045(2) -0.024(2) -0.024(3) 0.048(3)
N90 0.0303(10) 0.0246(9) 0.0250(9) 0.0026(8) -0.0014(7) 0.0038(8)
C93A 0.050(4) 0.064(5) 0.131(7) -0.023(5) -0.009(4) -0.002(3)
Cl2A 0.1333(19) 0.0500(10) 0.0727(11) 0.0067(8) -0.0442(11) 0.0016(10)
Cl3A 0.0572(12) 0.0806(15) 0.230(4) 0.0195(18) -0.0357(16) -0.0001(10)
C93B 0.018(3) 0.016(3) 0.016(3) 0.0002(10) 0.0028(12) -0.0006(10)
Cl2B 0.134(13) 0.43(4) 0.115(10) 0.015(16) 0.045(9) 0.006(19)
Cl3B 0.131(9) 0.106(8) 0.160(10) -0.028(7) 0.070(8) -0.048(7)
Cl1 0.0341(5) 0.0650(7) 0.0563(6) 0.0336(5) 0.0030(4) -0.0008(4)
O2 0.0491(19) 0.119(3) 0.077(2) 0.047(2) -0.0164(17) -0.032(2)
O3 0.129(5) 0.062(3) 0.192(6) 0.001(3) 0.015(4) 0.008(3)
O4 0.068(2) 0.073(2) 0.0563(19) 0.0219(17) -0.0019(16) 0.0175(18)
O5 0.050(2) 0.227(6) 0.089(3) 0.101(4) 0.016(2) 0.016(3)
Cl6 0.0257(4) 0.0353(5) 0.0509(5) 0.0059(4) 0.0036(3) -0.0015(3)
O7 0.090(4) 0.280(9) 0.300(10) 0.207(8) 0.138(5) 0.112(5)
O8 0.079(3) 0.067(3) 0.197(6) 0.051(3) 0.032(3) -0.010(2)
O9 0.0329(14) 0.076(2) 0.0545(17) 0.0176(16) 0.0043(13) 0.0128(14)
O10 0.307(10) 0.138(5) 0.217(7) -0.117(5) -0.209(8) 0.165(6)

loop_
_atom_type_symbol
_atom_type_description
_atom_type_scat_dispersion_real
_atom_type_scat_dispersion_imag
_atom_type_scat_source
C C 0.0181 0.0091 'International Tables Vol C Tables 4.2.6.8 and 6.1.1.4'
H H 0.0000 0.0000 'International Tables Vol C Tables 4.2.6.8 and 6.1.1.4'
Cl Cl 0.3639 0.7018 'International Tables Vol C Tables 4.2.6.8 and 6.1.1.4'
N N 0.0311 0.0180 'International Tables Vol C Tables 4.2.6.8 and 6.1.1.4'
O O 0.0492 0.0322 'International Tables Vol C Tables 4.2.6.8 and 6.1.1.4'
Zn Zn -1.5491 0.6778 'International Tables Vol C Tables 4.2.6.8 and 6.1.1.4'

loop_
_geom_angle_atom_site_label_1
_geom_angle_atom_site_label_2
_geom_angle_atom_site_label_3
_geom_angle
C4 C3 C24 125.7(3)
N2 C3 C4 121.3(3)
N2 C3 C24 112.7(3)
C3 C4 C5 118.5(3)
C3 C4 C7 132.8(3)
C5 C4 C7 108.6(3)
C4 C5 C15 108.1(3)
C6 C5 C4 116.7(3)
C6 C5 C15 134.9(3)
C5 C6 C18 126.8(3)
N1 C6 C5 120.8(3)
N1 C6 C18 112.4(3)
C8 C7 C4 135.6(3)
C8 C7 C16 118.9(3)
C16 C7 C4 105.5(3)
C7 C8 C9 118.0(3)
C10 C9 C8 123.0(3)
C9 C10 C11 120.1(3)
C10 C11 C12 127.2(3)
C16 C11 C10 116.4(3)
C16 C11 C12 116.4(3)
C13 C12 C11 120.1(3)
C12 C13 C14 122.9(3)
C15 C14 C13 118.3(3)
C14 C15 C5 136.1(3)
C14 C15 C16 118.4(3)
C16 C15 C5 105.3(3)
C11 C16 C7 123.6(3)
C11 C16 C15 123.9(3)
C15 C16 C7 112.4(3)
C19 C18 C6 122.8(3)
N17 C18 C6 115.0(3)
N17 C18 C19 122.1(3)
C18 C19 C20 118.7(3)
C21 C20 C19 119.0(3)
C20 C21 C22 118.8(3)
N17 C22 C21 122.8(3)
C25 C24 C3 120.2(3)
N23 C24 C3 115.2(3)
N23 C24 C25 124.3(3)
C24 C25 C26 117.3(4)
C27 C26 C25 119.0(4)
C26 C27 C28 119.2(3)
N23 C28 C27 123.1(4)
C32 C31 C52 125.9(3)
N30 C31 C32 121.4(3)
N30 C31 C52 112.5(3)
C31 C32 C33 118.0(3)
C31 C32 C35 133.6(3)
C33 C32 C35 108.1(3)
C32 C33 C43 108.4(3)
C34 C33 C32 117.2(3)
C34 C33 C43 134.3(3)
C33 C34 C46 126.7(3)
N29 C34 C33 120.3(3)
N29 C34 C46 113.1(3)
C36 C35 C32 135.5(3)
C36 C35 C44 118.8(3)
C44 C35 C32 105.6(3)
C35 C36 C37 118.4(3)
C38 C37 C36 122.4(3)
C37 C38 C39 120.6(3)
C40 C39 C38 127.6(3)
C40 C39 C44 116.3(3)
C44 C39 C38 116.1(3)
C41 C40 C39 120.6(3)
C40 C41 C42 122.1(3)
C43 C42 C41 118.9(3)
C42 C43 C33 136.4(3)
C42 C43 C44 118.5(3)
C44 C43 C33 104.9(3)
C35 C44 C39 123.7(3)
C35 C44 C43 112.8(3)
C39 C44 C43 123.5(3)
C47 C46 C34 122.9(3)
N45 C46 C34 115.4(3)
N45 C46 C47 121.6(3)
C46 C47 C48 119.0(3)
C49 C48 C47 119.6(3)
C48 C49 C50 118.5(3)
N45 C50 C49 122.6(3)
C53 C52 C31 119.0(3)
N51 C52 C31 117.3(3)
N51 C52 C53 123.7(3)
C52 C53 C54 118.6(3)
C55 C54 C53 118.8(3)
C54 C55 C56 118.4(3)
N51 C56 C55 124.0(3)
C60 C59 C80 124.5(3)
N58 C59 C60 120.5(3)
N58 C59 C80 115.0(3)
C59 C60 C61 118.3(3)
C59 C60 C63 132.8(3)
C61 C60 C63 108.3(3)
C60 C61 C71 108.8(3)
C62 C61 C60 117.3(3)
C62 C61 C71 133.5(3)
C61 C62 C74 126.3(3)
N57 C62 C61 119.7(3)
N57 C62 C74 113.9(3)
C64 C63 C60 135.5(3)
C64 C63 C72 118.8(3)
C72 C63 C60 105.4(3)
C63 C64 C65 118.4(3)
C66 C65 C64 122.3(3)
C65 C66 C67 120.6(3)
C66 C67 C68 127.1(3)
C72 C67 C66 116.6(3)
C72 C67 C68 116.3(3)
C69 C68 C67 120.5(3)
C68 C69 C70 122.2(3)
C71 C70 C69 118.8(3)
C70 C71 C61 136.3(3)
C70 C71 C72 118.2(3)
C72 C71 C61 105.0(3)
C63 C72 C71 112.5(3)
C67 C72 C63 123.3(3)
C67 C72 C71 124.0(3)
C75 C74 C62 122.2(3)
N73 C74 C62 116.3(3)
N73 C74 C75 121.2(3)
C74 C75 C76 119.5(3)
C77 C76 C75 119.3(3)
C76 C77 C78 118.5(3)
N73 C78 C77 122.9(3)
C81 C80 C59 120.9(3)
N79 C80 C59 115.9(3)
N79 C80 C81 123.1(3)
C82 C81 C80 118.6(3)
C83 C82 C81 119.0(4)
C82 C83 C84 118.7(3)
N79 C84 C83 123.3(4)
C6 N1 Zn1 115.99(19)
N2 N1 C6 122.7(2)
N2 N1 Zn1 116.68(19)
N1 N2 C3 119.7(2)
C18 N17 Zn1 114.58(19)
C22 N17 C18 118.4(3)
C22 N17 Zn1 125.2(2)
C24 N23 C28 117.2(3)
C34 N29 Zn1 113.5(2)
N30 N29 C34 122.7(2)
N30 N29 Zn1 118.19(18)
N29 N30 C31 119.9(3)
C46 N45 Zn1 114.1(2)
C50 N45 C46 118.6(3)
C50 N45 Zn1 126.7(2)
C56 N51 C52 116.5(3)
C62 N57 Zn1 112.66(19)
N58 N57 C62 122.2(2)
N58 N57 Zn1 123.88(19)
N57 N58 C59 119.9(3)
C74 N73 Zn1 115.44(19)
C78 N73 C74 118.7(3)
C78 N73 Zn1 125.2(2)
C80 N79 C84 117.3(3)
N1 Zn1 N17 74.84(9)
N1 Zn1 N57 91.05(9)
N29 Zn1 N1 90.41(9)
N29 Zn1 N17 163.61(10)
N29 Zn1 N45 76.70(10)
N29 Zn1 N57 93.66(9)
N45 Zn1 N1 96.01(10)
N45 Zn1 N17 97.42(9)
N45 Zn1 N57 168.05(10)
N57 Zn1 N17 93.72(9)
N73 Zn1 N1 161.31(10)
N73 Zn1 N17 91.74(10)
N73 Zn1 N29 104.20(10)
N73 Zn1 N45 98.63(10)
N73 Zn1 N57 76.66(10)
N90 C91 C92 171.8(6)
Cl3A C93A Cl2A 107.0(5)
Cl3B C93B Cl2B 100.4(7)
O2 Cl1 O3 105.5(3)
O2 Cl1 O4 111.3(2)
O4 Cl1 O3 105.2(3)
O5 Cl1 O2 114.7(3)
O5 Cl1 O3 104.3(4)
O5 Cl1 O4 114.7(3)
O7 Cl6 O8 111.9(5)
O7 Cl6 O9 111.4(3)
O7 Cl6 O10 108.6(7)
O8 Cl6 O9 110.1(3)
O10 Cl6 O8 105.4(6)
O10 Cl6 O9 109.2(2)

loop_
_geom_bond_atom_site_label_1
_geom_bond_atom_site_label_2
_geom_bond_distance
C3 C4 1.406(4)
C3 C24 1.489(4)
C3 N2 1.338(4)
C4 C5 1.422(4)
C4 C7 1.462(4)
C5 C6 1.399(4)
C5 C15 1.477(4)
C6 C18 1.488(4)
C6 N1 1.344(4)
C7 C8 1.381(4)
C7 C16 1.416(4)
C8 C9 1.412(4)
C9 C10 1.376(5)
C10 C11 1.417(5)
C11 C12 1.418(5)
C11 C16 1.394(4)
C12 C13 1.364(5)
C13 C14 1.420(5)
C14 C15 1.378(4)
C15 C16 1.412(4)
C18 C19 1.386(4)
C18 N17 1.346(4)
C19 C20 1.396(5)
C20 C21 1.378(5)
C21 C22 1.382(5)
C22 N17 1.342(4)
C24 C25 1.388(5)
C24 N23 1.337(4)
C25 C26 1.399(5)
C26 C27 1.378(6)
C27 C28 1.383(6)
C28 N23 1.338(4)
C31 C32 1.397(4)
C31 C52 1.497(4)
C31 N30 1.340(4)
C32 C33 1.420(4)
C32 C35 1.474(4)
C33 C34 1.399(4)
C33 C43 1.476(4)
C34 C46 1.489(4)
C34 N29 1.340(4)
C35 C36 1.383(5)
C35 C44 1.402(5)
C36 C37 1.419(5)
C37 C38 1.373(6)
C38 C39 1.413(5)
C39 C40 1.409(5)
C39 C44 1.412(4)
C40 C41 1.378(6)
C41 C42 1.420(5)
C42 C43 1.375(5)
C43 C44 1.415(5)
C46 C47 1.383(4)
C46 N45 1.355(4)
C47 C48 1.385(5)
C48 C49 1.374(5)
C49 C50 1.385(5)
C50 N45 1.340(4)
C52 C53 1.385(5)
C52 N51 1.341(4)
C53 C54 1.385(5)
C54 C55 1.380(5)
C55 C56 1.389(5)
C56 N51 1.339(5)
C59 C60 1.402(4)
C59 C80 1.492(4)
C59 N58 1.341(4)
C60 C61 1.412(4)
C60 C63 1.475(4)
C61 C62 1.402(4)
C61 C71 1.477(4)
C62 C74 1.489(4)
C62 N57 1.343(4)
C63 C64 1.382(5)
C63 C72 1.414(5)
C64 C65 1.417(5)
C65 C66 1.372(5)
C66 C67 1.412(5)
C67 C68 1.416(5)
C67 C72 1.399(4)
C68 C69 1.373(5)
C69 C70 1.422(5)
C70 C71 1.379(5)
C71 C72 1.414(4)
C74 C75 1.381(4)
C74 N73 1.357(4)
C75 C76 1.389(5)
C76 C77 1.371(5)
C77 C78 1.388(5)
C78 N73 1.334(4)
C80 C81 1.394(5)
C80 N79 1.339(4)
C81 C82 1.381(5)
C82 C83 1.380(6)
C83 C84 1.387(6)
C84 N79 1.342(5)
N1 N2 1.331(3)
N1 Zn1 2.141(3)
N17 Zn1 2.198(2)
N29 N30 1.327(3)
N29 Zn1 2.133(2)
N45 Zn1 2.136(2)
N57 N58 1.335(3)
N57 Zn1 2.194(2)
N73 Zn1 2.111(3)
C91 C92 1.630(10)
C91 N90 1.076(8)
C93A Cl2A 1.788(8)
C93A Cl3A 1.750(7)
C93B Cl2B 1.839(12)
C93B Cl3B 1.807(11)
Cl1 O2 1.396(3)
Cl1 O3 1.459(6)
Cl1 O4 1.402(3)
Cl1 O5 1.387(4)
Cl6 O7 1.333(5)
Cl6 O8 1.363(4)
Cl6 O9 1.438(3)
Cl6 O10 1.341(5)

loop_
_geom_torsion_atom_site_label_1
_geom_torsion_atom_site_label_2
_geom_torsion_atom_site_label_3
_geom_torsion_atom_site_label_4
_geom_torsion
C3 C4 C5 C6 0.5(4)
C3 C4 C5 C15 -174.3(3)
C3 C4 C7 C8 -4.0(6)
C3 C4 C7 C16 173.8(3)
C3 C24 C25 C26 174.7(3)
C3 C24 N23 C28 -173.3(3)
C4 C3 C24 C25 133.6(3)
C4 C3 C24 N23 -52.0(4)
C4 C3 N2 N1 -3.2(4)
C4 C5 C6 C18 176.7(3)
C4 C5 C6 N1 -5.3(4)
C4 C5 C15 C14 172.3(3)
C4 C5 C15 C16 -1.7(3)
C4 C7 C8 C9 177.5(3)
C4 C7 C16 C11 -174.8(3)
C4 C7 C16 C15 1.4(3)
C5 C4 C7 C8 179.7(3)
C5 C4 C7 C16 -2.4(3)
C5 C6 C18 C19 -33.7(5)
C5 C6 C18 N17 149.8(3)
C5 C6 N1 N2 6.3(4)
C5 C6 N1 Zn1 -148.8(2)
C5 C15 C16 C7 0.2(3)
C5 C15 C16 C11 176.3(3)
C6 C5 C15 C14 -1.0(6)
C6 C5 C15 C16 -175.1(3)
C6 C18 C19 C20 -178.7(3)
C6 C18 N17 C22 178.9(3)
C6 C18 N17 Zn1 13.6(3)
C6 N1 N2 C3 -1.9(4)
C7 C4 C5 C6 177.4(3)
C7 C4 C5 C15 2.6(3)
C7 C8 C9 C10 -2.1(5)
C8 C7 C16 C11 3.5(5)
C8 C7 C16 C15 179.6(3)
C8 C9 C10 C11 1.2(5)
C9 C10 C11 C12 -176.4(3)
C9 C10 C11 C16 1.9(5)
C10 C11 C12 C13 179.0(3)
C10 C11 C16 C7 -4.3(5)
C10 C11 C16 C15 180.0(3)
C11 C12 C13 C14 0.5(5)
C12 C11 C16 C7 174.2(3)
C12 C11 C16 C15 -1.6(5)
C12 C13 C14 C15 -1.1(5)
C13 C14 C15 C5 -173.2(3)
C13 C14 C15 C16 0.3(4)
C14 C15 C16 C7 -175.1(3)
C14 C15 C16 C11 1.0(5)
C15 C5 C6 C18 -10.3(5)
C15 C5 C6 N1 167.7(3)
C16 C7 C8 C9 -0.2(4)
C16 C11 C12 C13 0.8(5)
C18 C6 N1 N2 -175.5(2)
C18 C6 N1 Zn1 29.5(3)
C18 C19 C20 C21 0.4(5)
C19 C18 N17 C22 2.3(4)
C19 C18 N17 Zn1 -163.0(2)
C19 C20 C21 C22 1.6(5)
C20 C21 C22 N17 -1.7(5)
C21 C22 N17 C18 -0.2(5)
C21 C22 N17 Zn1 163.3(3)
C24 C3 C4 C5 177.3(3)
C24 C3 C4 C7 1.4(5)
C24 C3 N2 N1 -177.5(3)
C24 C25 C26 C27 -2.1(5)
C25 C24 N23 C28 0.9(5)
C25 C26 C27 C28 1.7(6)
C26 C27 C28 N23 0.1(6)
C27 C28 N23 C24 -1.4(5)
C31 C32 C33 C34 6.2(4)
C31 C32 C33 C43 -170.6(3)
C31 C32 C35 C36 -6.7(6)
C31 C32 C35 C44 171.4(3)
C31 C52 C53 C54 -179.6(3)
C31 C52 N51 C56 179.2(3)
C32 C31 C52 C53 -135.7(3)
C32 C31 C52 N51 45.6(4)
C32 C31 N30 N29 -4.1(4)
C32 C33 C34 C46 172.5(3)
C32 C33 C34 N29 -7.8(4)
C32 C33 C43 C42 170.2(4)
C32 C33 C43 C44 -4.5(3)
C32 C35 C36 C37 178.2(3)
C32 C35 C44 C39 -177.0(3)
C32 C35 C44 C43 -0.4(4)
C33 C32 C35 C36 179.4(4)
C33 C32 C35 C44 -2.5(3)
C33 C34 C46 C47 -29.2(5)
C33 C34 C46 N45 155.1(3)
C33 C34 N29 N30 3.5(4)
C33 C34 N29 Zn1 -149.6(2)
C33 C43 C44 C35 3.0(3)
C33 C43 C44 C39 179.6(3)
C34 C33 C43 C42 -5.9(6)
C34 C33 C43 C44 179.5(3)
C34 C46 C47 C48 -178.1(3)
C34 C46 N45 C50 178.4(3)
C34 C46 N45 Zn1 6.6(3)
C34 N29 N30 C31 2.6(4)
C35 C32 C33 C34 -178.8(3)
C35 C32 C33 C43 4.4(3)
C35 C36 C37 C38 0.0(5)
C36 C35 C44 C39 1.4(5)
C36 C35 C44 C43 178.0(3)
C36 C37 C38 C39 -2.0(5)
C37 C38 C39 C40 -174.2(3)
C37 C38 C39 C44 3.5(5)
C38 C39 C40 C41 176.0(3)
C38 C39 C44 C35 -3.3(5)
C38 C39 C44 C43 -179.6(3)
C39 C40 C41 C42 2.7(5)
C40 C39 C44 C35 174.7(3)
C40 C39 C44 C43 -1.6(5)
C40 C41 C42 C43 -0.4(5)
C41 C42 C43 C33 -176.9(3)
C41 C42 C43 C44 -2.7(5)
C42 C43 C44 C35 -172.8(3)
C42 C43 C44 C39 3.8(5)
C43 C33 C34 C46 -11.8(5)
C43 C33 C34 N29 168.0(3)
C44 C35 C36 C37 0.3(5)
C44 C39 C40 C41 -1.7(5)
C46 C34 N29 N30 -176.7(2)
C46 C34 N29 Zn1 30.2(3)
C46 C47 C48 C49 0.7(6)
C47 C46 N45 C50 2.6(5)
C47 C46 N45 Zn1 -169.2(3)
C47 C48 C49 C50 0.9(6)
C48 C49 C50 N45 -0.9(6)
C49 C50 N45 C46 -0.8(5)
C49 C50 N45 Zn1 169.8(3)
C52 C31 C32 C33 173.8(3)
C52 C31 C32 C35 0.5(5)
C52 C31 N30 N29 -179.1(2)
C52 C53 C54 C55 0.8(6)
C53 C52 N51 C56 0.5(5)
C53 C54 C55 C56 -0.3(6)
C54 C55 C56 N51 -0.1(6)
C55 C56 N51 C52 0.0(5)
C59 C60 C61 C62 -1.1(4)
C59 C60 C61 C71 172.7(3)
C59 C60 C63 C64 3.2(6)
C59 C60 C63 C72 -170.5(3)
C59 C80 C81 C82 178.1(3)
C59 C80 N79 C84 -177.7(3)
C60 C59 C80 C81 149.6(3)
C60 C59 C80 N79 -33.5(4)
C60 C59 N58 N57 11.0(4)
C60 C61 C62 C74 -167.0(3)
C60 C61 C62 N57 11.9(4)
C60 C61 C71 C70 -172.1(4)
C60 C61 C71 C72 -0.7(3)
C60 C63 C64 C65 -173.0(3)
C60 C63 C72 C67 173.2(3)
C60 C63 C72 C71 -1.4(4)
C61 C60 C63 C64 174.6(4)
C61 C60 C63 C72 0.9(3)
C61 C62 C74 C75 25.9(5)
C61 C62 C74 N73 -160.6(3)
C61 C62 N57 N58 -11.9(4)
C61 C62 N57 Zn1 156.0(2)
C61 C71 C72 C63 1.3(4)
C61 C71 C72 C67 -173.2(3)
C62 C61 C71 C70 0.4(6)
C62 C61 C71 C72 171.7(3)
C62 C74 C75 C76 175.3(3)
C62 C74 N73 C78 -175.5(3)
C62 C74 N73 Zn1 -4.8(3)
C62 N57 N58 C59 0.2(4)
C63 C60 C61 C62 -174.0(3)
C63 C60 C61 C71 -0.1(3)
C63 C64 C65 C66 1.1(5)
C64 C63 C72 C67 -1.8(5)
C64 C63 C72 C71 -176.4(3)
C64 C65 C66 C67 -0.6(5)
C65 C66 C67 C68 176.6(3)
C65 C66 C67 C72 -1.0(5)
C66 C67 C68 C69 -175.8(4)
C66 C67 C72 C63 2.2(5)
C66 C67 C72 C71 176.2(3)
C67 C68 C69 C70 -0.4(6)
C68 C67 C72 C63 -175.7(3)
C68 C67 C72 C71 -1.7(5)
C68 C69 C70 C71 -1.4(6)
C69 C70 C71 C61 172.0(4)
C69 C70 C71 C72 1.5(5)
C70 C71 C72 C63 174.6(3)
C70 C71 C72 C67 0.1(5)
C71 C61 C62 C74 21.0(5)
C71 C61 C62 N57 -160.1(3)
C72 C63 C64 C65 0.1(5)
C72 C67 C68 C69 1.8(5)
C74 C62 N57 N58 167.1(3)
C74 C62 N57 Zn1 -25.0(3)
C74 C75 C76 C77 -0.3(5)
C75 C74 N73 C78 -1.9(4)
C75 C74 N73 Zn1 168.8(2)
C75 C76 C77 C78 -1.6(5)
C76 C77 C78 N73 1.9(5)
C77 C78 N73 C74 -0.1(5)
C77 C78 N73 Zn1 -169.8(3)
C80 C59 C60 C61 171.1(3)
C80 C59 C60 C63 -18.2(5)
C80 C59 N58 N57 -170.2(3)
C80 C81 C82 C83 -1.1(5)
C81 C80 N79 C84 -1.0(5)
C81 C82 C83 C84 0.2(6)
C82 C83 C84 N79 0.3(6)
C83 C84 N79 C80 0.0(5)
N1 C6 C18 C19 148.2(3)
N1 C6 C18 N17 -28.3(4)
N2 C3 C4 C5 3.7(4)
N2 C3 C4 C7 -172.2(3)
N2 C3 C24 C25 -52.3(4)
N2 C3 C24 N23 122.1(3)
N17 C18 C19 C20 -2.4(5)
N23 C24 C25 C26 0.8(5)
N29 C34 C46 C47 151.1(3)
N29 C34 C46 N45 -24.7(4)
N30 C31 C32 C33 -0.4(4)
N30 C31 C32 C35 -173.8(3)
N30 C31 C52 C53 39.1(4)
N30 C31 C52 N51 -139.7(3)
N45 C46 C47 C48 -2.6(5)
N51 C52 C53 C54 -0.9(5)
N57 C62 C74 C75 -153.0(3)
N57 C62 C74 N73 20.4(4)
N58 C59 C60 C61 -10.3(4)
N58 C59 C60 C63 160.4(3)
N58 C59 C80 C81 -29.1(4)
N58 C59 C80 N79 147.7(3)
N73 C74 C75 C76 2.1(5)
N79 C80 C81 C82 1.5(5)
Zn1 N1 N2 C3 153.0(2)
Zn1 N29 N30 C31 154.6(2)
Zn1 N57 N58 C59 -166.3(2)
